data_7051088
loop_
_publ_author_name
'Grepioni, Fabrizia'
'Gladiali, Serafino'
'Scaccianoce, Laura'
'Ribeiro, Paulinha'
'Braga, Dario'

_publ_section_title
;
 Crystal engineering of chiral superstructures based on
 (R)-(+)-1,1'-bi-2-naphthol and the alkali derivatives of racemic
 (R,S)-1,1'-bi-2-naphthol
;
_journal_issue 5
_journal_name_full 'New Journal of Chemistry'
_journal_page_first 690
_journal_paper_doi 10.1039/b009665m
_journal_volume 25
_journal_year 2001
_chemical_formula_sum 'C51.5 H41.5 Co N1.5 O7'
_chemical_formula_weight 852.29
_chemical_name_systematic
; 
? 
;
_space_group_IT_number 2
_symmetry_cell_setting triclinic
_symmetry_space_group_name_Hall '-P 1'
_symmetry_space_group_name_H-M 'P -1'
_atom_sites_solution_hydrogens geom
_atom_sites_solution_primary direct
_atom_sites_solution_secondary difmap
_audit_creation_method SHELXL-97
_cell_angle_alpha 68.894(5)
_cell_angle_beta 80.311(5)
_cell_angle_gamma 87.814(5)
_cell_formula_units_Z 2
_cell_length_a 10.4464(16)
_cell_length_b 14.850(2)
_cell_length_c 15.985(2)
_cell_measurement_temperature 293(2)
_cell_volume 2279.7(6)
_computing_structure_refinement 'SHELXL-97 (Sheldrick, 1997)'
_computing_structure_solution 'SHELXS-97 (Sheldrick, 1990)'
_diffrn_ambient_temperature 293(2)
_diffrn_measured_fraction_theta_full 0.895
_diffrn_measured_fraction_theta_max 0.895
_diffrn_radiation_monochromator graphite
_diffrn_radiation_source 'fine-focus sealed tube'
_diffrn_radiation_type MoK\a
_diffrn_radiation_wavelength 0.71073
_diffrn_reflns_av_R_equivalents 0.0988
_diffrn_reflns_av_sigmaI/netI 0.4160
_diffrn_reflns_limit_h_max 16
_diffrn_reflns_limit_h_min -15
_diffrn_reflns_limit_k_max 23
_diffrn_reflns_limit_k_min -23
_diffrn_reflns_limit_l_max 22
_diffrn_reflns_limit_l_min -25
_diffrn_reflns_number 32872
_diffrn_reflns_theta_full 34.04
_diffrn_reflns_theta_max 34.04
_diffrn_reflns_theta_min 3.54
_exptl_absorpt_coefficient_mu 0.429
_exptl_absorpt_correction_T_max 1.00
_exptl_absorpt_correction_T_min 0.91
_exptl_absorpt_correction_type psi-scan
_exptl_crystal_colour yellow
_exptl_crystal_density_diffrn 1.242
_exptl_crystal_density_method 'not measured'
_exptl_crystal_F_000 888
_refine_diff_density_max 0.780
_refine_diff_density_min -0.382
_refine_diff_density_rms 0.083
_refine_ls_extinction_method none
_refine_ls_goodness_of_fit_ref 0.717
_refine_ls_hydrogen_treatment mixed
_refine_ls_matrix_type full
_refine_ls_number_parameters 513
_refine_ls_number_reflns 16744
_refine_ls_number_restraints 18
_refine_ls_restrained_S_all 0.721
_refine_ls_R_factor_all 0.3358
_refine_ls_R_factor_gt 0.0763
_refine_ls_shift/su_max 0.003
_refine_ls_shift/su_mean 0.001
_refine_ls_structure_factor_coef Fsqd
_refine_ls_weighting_details 'calc w=1/[\s^2^(Fo^2^)+(0.1110P)^2^+0.0000P] where P=(Fo^2^+2Fc^2^)/3'
_refine_ls_weighting_scheme calc
_refine_ls_wR_factor_gt 0.1959
_refine_ls_wR_factor_ref 0.2554
_reflns_number_gt 3177
_reflns_number_total 16744
_reflns_threshold_expression >2sigma(I)
_cod_data_source_file b009665m.txt
_cod_data_source_block 3
_cod_depositor_comments
;
The following automatic conversions were performed:
'_symmetry_cell_setting' value 'Triclinic' changed to 'triclinic'
according to '/home/saulius/struct/CIF-dictionaries/cif_core.dic'
dictionary named 'cif_core.dic' version 2.4.1 from
2010-06-29.

'_exptl_absorpt_correction_type' value 'Psi-scan' changed to
'psi-scan' according to
'/home/saulius/struct/CIF-dictionaries/cif_core.dic' dictionary named
'cif_core.dic' version 2.4.1 from 2010-06-29.

Automatic conversion script
Id: cif_fix_enum 1527 2010-12-29 10:47:43Z saulius 
;
_cod_original_sg_symbol_H-M P-1
_cod_original_formula_sum 'C51.50 H41.50 Co N1.50 O7'
_cod_database_code 7051088

loop_
_symmetry_equiv_pos_as_xyz
'x, y, z'
'-x, -y, -z'

loop_
_atom_site_label
_atom_site_type_symbol
_atom_site_fract_x
_atom_site_fract_y
_atom_site_fract_z
_atom_site_U_iso_or_equiv
_atom_site_adp_type
_atom_site_occupancy
_atom_site_symmetry_multiplicity
_atom_site_calc_flag
_atom_site_refinement_flags
_atom_site_disorder_assembly
_atom_site_disorder_group
Co1 Co 0.15013(6) 0.15131(4) 0.06056(4) 0.0701(3) Uani 1 1 d . . .
C1 C 0.3118(9) 0.1248(5) -0.0208(7) 0.083(3) Uiso 0.55 1 d PG A 1
H1 H 0.3733 0.0783 -0.0011 0.099 Uiso 0.55 1 calc PR A 1
C2 C 0.1943(10) 0.1100(6) -0.0482(8) 0.128(5) Uiso 0.55 1 d PG A 1
H2 H 0.1653 0.0522 -0.0496 0.153 Uiso 0.55 1 calc PR A 1
C3 C 0.1287(9) 0.1989(8) -0.0730(9) 0.158(8) Uiso 0.55 1 d PG A 1
H3 H 0.0494 0.2097 -0.0935 0.190 Uiso 0.55 1 calc PR A 1
C4 C 0.2057(9) 0.2687(5) -0.0609(8) 0.089(4) Uiso 0.55 1 d PG A 1
H4 H 0.1856 0.3331 -0.0722 0.107 Uiso 0.55 1 calc PR A 1
C5 C 0.3188(8) 0.2228(5) -0.0287(6) 0.090(3) Uiso 0.55 1 d PG A 1
H5 H 0.3858 0.2519 -0.0151 0.108 Uiso 0.55 1 calc PR A 1
C6 C 0.1246(19) 0.0541(7) 0.1859(12) 0.123(5) Uiso 0.50 1 d PG A 1
H6 H 0.1678 -0.0038 0.2052 0.148 Uiso 0.50 1 calc PR A 1
C7 C 0.010(2) 0.0695(13) 0.1458(14) 0.276(14) Uiso 0.50 1 d PG A 1
H7 H -0.0342 0.0234 0.1342 0.331 Uiso 0.50 1 calc PR A 1
C8 C -0.0236(13) 0.1676(14) 0.1265(12) 0.186(12) Uiso 0.50 1 d PG A 1
H8 H -0.0944 0.1970 0.1000 0.223 Uiso 0.50 1 calc PR A 1
C9 C 0.0695(13) 0.2128(7) 0.1547(8) 0.112(4) Uiso 0.50 1 d PG A 1
H9 H 0.0704 0.2771 0.1499 0.134 Uiso 0.50 1 calc PR A 1
C10 C 0.1611(11) 0.1427(11) 0.1914(10) 0.161(6) Uiso 0.50 1 d PG A 1
H10 H 0.2325 0.1530 0.2149 0.193 Uiso 0.50 1 calc PR A 1
C1' C 0.2426(11) 0.1230(6) -0.0492(7) 0.089(4) Uiso 0.45 1 d PG A 2
H1' H 0.2356 0.0681 -0.0633 0.106 Uiso 0.45 1 calc PR A 2
C2' C 0.1627(10) 0.2050(7) -0.0728(8) 0.082(4) Uiso 0.45 1 d PG A 2
H2' H 0.0942 0.2130 -0.1051 0.098 Uiso 0.45 1 calc PR A 2
C3' C 0.2058(11) 0.2724(6) -0.0386(9) 0.110(7) Uiso 0.45 1 d PG A 2
H3' H 0.1705 0.3324 -0.0445 0.132 Uiso 0.45 1 calc PR A 2
C4' C 0.3123(10) 0.2321(7) 0.0062(7) 0.092(4) Uiso 0.45 1 d PG A 2
H4' H 0.3590 0.2611 0.0348 0.110 Uiso 0.45 1 calc PR A 2
C5' C 0.3350(9) 0.1398(6) -0.0004(7) 0.077(4) Uiso 0.45 1 d PG A 2
H5' H 0.3992 0.0978 0.0232 0.092 Uiso 0.45 1 calc PR A 2
C6' C 0.1595(10) 0.0774(13) 0.1958(9) 0.119(6) Uiso 0.50 1 d PG A 2
H6' H 0.2330 0.0538 0.2216 0.143 Uiso 0.50 1 calc PR A 2
C7' C 0.0835(11) 0.0286(6) 0.1588(8) 0.098(4) Uiso 0.50 1 d PG A 2
H7' H 0.0986 -0.0325 0.1560 0.118 Uiso 0.50 1 calc PR A 2
C8' C -0.0195(10) 0.0894(8) 0.1266(9) 0.140(6) Uiso 0.50 1 d PG A 2
H8' H -0.0837 0.0752 0.0991 0.168 Uiso 0.50 1 calc PR A 2
C9' C -0.0072(14) 0.1759(6) 0.1438(10) 0.100(5) Uiso 0.50 1 d PG A 2
H9' H -0.0619 0.2282 0.1295 0.120 Uiso 0.50 1 calc PR A 2
C10' C 0.1034(15) 0.1684(11) 0.1865(11) 0.181(7) Uiso 0.50 1 d PG A 2
H10' H 0.1338 0.2149 0.2052 0.217 Uiso 0.50 1 calc PR A 2
O1 O 0.0172(3) 0.55987(18) 0.13748(19) 0.0657(8) Uani 1 1 d . . .
O2 O -0.0664(3) 0.40796(19) 0.04609(19) 0.0675(8) Uani 1 1 d . . .
O3 O 0.3295(3) 0.92061(19) -0.06242(19) 0.0804(10) Uani 1 1 d . . .
O4 O 0.5975(3) 1.05974(18) -0.1627(2) 0.0745(9) Uani 1 1 d . . .
C11 C 0.0137(4) 0.4706(3) 0.2043(3) 0.0526(10) Uani 1 1 d . . .
C12 C 0.1163(4) 0.4406(3) 0.2552(3) 0.0633(12) Uani 1 1 d . . .
H12 H 0.1876 0.4817 0.2428 0.076 Uiso 1 1 calc R . .
C13 C 0.1113(5) 0.3542(3) 0.3204(3) 0.0694(13) Uani 1 1 d . . .
H13 H 0.1780 0.3365 0.3547 0.083 Uiso 1 1 calc R . .
C14 C 0.0071(4) 0.2885(3) 0.3388(3) 0.0593(11) Uani 1 1 d . . .
C15 C 0.0003(5) 0.1936(3) 0.4057(3) 0.0764(14) Uani 1 1 d . . .
H15 H 0.0687 0.1724 0.4379 0.092 Uiso 1 1 calc R . .
C16 C -0.1021(6) 0.1341(3) 0.4234(3) 0.0807(15) Uani 1 1 d . . .
H16 H -0.1056 0.0733 0.4688 0.097 Uiso 1 1 calc R . .
C17 C -0.2018(5) 0.1632(3) 0.3743(3) 0.0733(13) Uani 1 1 d . . .
H17 H -0.2719 0.1211 0.3863 0.088 Uiso 1 1 calc R . .
C18 C -0.2003(4) 0.2517(3) 0.3086(3) 0.0566(11) Uani 1 1 d . . .
H18 H -0.2691 0.2694 0.2763 0.068 Uiso 1 1 calc R . .
C19 C -0.0956(4) 0.3175(3) 0.2887(3) 0.0484(10) Uani 1 1 d . . .
C20 C -0.0912(4) 0.4113(3) 0.2205(3) 0.0475(10) Uani 1 1 d . . .
C21 C -0.1964(4) 0.4452(2) 0.1641(3) 0.0534(11) Uani 1 1 d . . .
C22 C -0.3144(4) 0.4802(3) 0.1986(3) 0.0581(11) Uani 1 1 d . . .
C23 C -0.3450(4) 0.4741(3) 0.2883(4) 0.0693(13) Uani 1 1 d . . .
H23 H -0.2843 0.4498 0.3268 0.083 Uiso 1 1 calc R . .
C24 C -0.4635(5) 0.5032(3) 0.3221(4) 0.0847(15) Uani 1 1 d . . .
H24 H -0.4824 0.4965 0.3831 0.102 Uiso 1 1 calc R . .
C25 C -0.5528(6) 0.5418(4) 0.2667(6) 0.099(2) Uani 1 1 d . . .
H25 H -0.6324 0.5607 0.2902 0.118 Uiso 1 1 calc R . .
C26 C -0.5265(5) 0.5527(3) 0.1777(6) 0.094(2) Uani 1 1 d . . .
H26 H -0.5874 0.5816 0.1405 0.113 Uiso 1 1 calc R . .
C27 C -0.4064(4) 0.5207(3) 0.1389(4) 0.0687(13) Uani 1 1 d . . .
C28 C -0.3773(5) 0.5277(3) 0.0496(4) 0.0747(15) Uani 1 1 d . . .
H28 H -0.4349 0.5582 0.0103 0.090 Uiso 1 1 calc R . .
C29 C -0.2670(5) 0.4915(3) 0.0172(3) 0.0699(13) Uani 1 1 d . . .
H29 H -0.2508 0.4953 -0.0430 0.084 Uiso 1 1 calc R . .
C30 C -0.1764(4) 0.4476(3) 0.0760(3) 0.0549(11) Uani 1 1 d . . .
C31 C 0.3909(4) 0.8822(3) -0.1233(3) 0.0587(11) Uani 1 1 d . . .
C32 C 0.3981(4) 0.7811(3) -0.0996(3) 0.0608(12) Uani 1 1 d . . .
H32 H 0.3629 0.7406 -0.0412 0.073 Uiso 1 1 calc R . .
C33 C 0.4556(4) 0.7428(3) -0.1607(3) 0.0575(11) Uani 1 1 d . . .
H33 H 0.4600 0.6760 -0.1434 0.069 Uiso 1 1 calc R . .
C34 C 0.5086(4) 0.8005(3) -0.2491(3) 0.0527(10) Uani 1 1 d . . .
C35 C 0.5636(4) 0.7618(3) -0.3143(3) 0.0658(12) Uani 1 1 d . . .
H35 H 0.5664 0.6951 -0.2985 0.079 Uiso 1 1 calc R . .
C36 C 0.6138(5) 0.8207(4) -0.4017(4) 0.0753(14) Uani 1 1 d . . .
H36 H 0.6495 0.7935 -0.4442 0.090 Uiso 1 1 calc R . .
C37 C 0.6112(5) 0.9223(3) -0.4268(3) 0.0759(14) Uani 1 1 d . . .
H37 H 0.6469 0.9622 -0.4853 0.091 Uiso 1 1 calc R . .
C38 C 0.5550(4) 0.9614(3) -0.3634(3) 0.0676(12) Uani 1 1 d . . .
H38 H 0.5529 1.0282 -0.3803 0.081 Uiso 1 1 calc R . .
C39 C 0.5009(4) 0.9034(3) -0.2740(3) 0.0510(10) Uani 1 1 d . . .
C40 C 0.4388(4) 0.9431(2) -0.2087(3) 0.0498(10) Uani 1 1 d . . .
C41 C 0.4220(4) 1.0496(3) -0.2340(3) 0.0505(10) Uani 1 1 d . . .
C42 C 0.3213(4) 1.0960(3) -0.2832(3) 0.0538(11) Uani 1 1 d . . .
C43 C 0.2371(4) 1.0459(3) -0.3106(3) 0.0619(12) Uani 1 1 d . . .
H43 H 0.2460 0.9798 -0.2964 0.074 Uiso 1 1 calc R . .
C44 C 0.1424(5) 1.0915(4) -0.3577(3) 0.0805(14) Uani 1 1 d . . .
H44 H 0.0878 1.0564 -0.3757 0.097 Uiso 1 1 calc R . .
C45 C 0.1260(6) 1.1911(4) -0.3795(4) 0.0921(17) Uani 1 1 d . . .
H45 H 0.0611 1.2217 -0.4123 0.111 Uiso 1 1 calc R . .
C46 C 0.2028(6) 1.2419(4) -0.3535(4) 0.0842(15) Uani 1 1 d . . .
H46 H 0.1918 1.3079 -0.3681 0.101 Uiso 1 1 calc R . .
C47 C 0.3017(5) 1.1949(3) -0.3034(3) 0.0673(13) Uani 1 1 d . . .
C48 C 0.3844(5) 1.2480(3) -0.2749(3) 0.0763(14) Uani 1 1 d . . .
H48 H 0.3722 1.3137 -0.2878 0.092 Uiso 1 1 calc R . .
C49 C 0.4805(5) 1.2039(3) -0.2294(3) 0.0716(13) Uani 1 1 d . . .
H49 H 0.5352 1.2393 -0.2118 0.086 Uiso 1 1 calc R . .
C50 C 0.4978(4) 1.1035(3) -0.2084(3) 0.0607(12) Uani 1 1 d . . .
C100 C 0.1365(6) 0.7250(4) 0.2394(4) 0.1049(18) Uani 1 1 d D . .
H10A H 0.0512 0.6993 0.2452 0.157 Uiso 1 1 calc R . .
H10B H 0.1295 0.7831 0.2530 0.157 Uiso 1 1 calc R . .
H10C H 0.1839 0.6784 0.2812 0.157 Uiso 1 1 calc R . .
N1 N 0.2040(4) 0.7463(3) 0.1476(3) 0.0859(12) Uani 1 1 d D . .
O5 O 0.2693(3) 0.8218(2) 0.1104(2) 0.0831(10) Uani 1 1 d D . .
O6 O 0.1932(3) 0.6879(2) 0.1105(2) 0.0770(9) Uani 1 1 d D . .
C51 C 0.3940(9) 0.7375(6) 0.4734(7) 0.088(3) Uiso 0.25 1 d PD B 1
H51A H 0.4758 0.7058 0.4775 0.133 Uiso 0.25 1 calc PR B 1
H51B H 0.3627 0.7482 0.5290 0.133 Uiso 0.25 1 calc PR B 1
H51C H 0.4052 0.7984 0.4237 0.133 Uiso 0.25 1 calc PR B 1
N2 N 0.3033(11) 0.6790(8) 0.4587(10) 0.070(4) Uiso 0.25 1 d PD B 1
O7 O 0.1889(11) 0.6991(7) 0.4619(8) 0.192(4) Uiso 0.25 1 d PD B 1
O8 O 0.3251(14) 0.5985(9) 0.4661(10) 0.114(5) Uiso 0.25 1 d PD B 1
C51' C 0.3940(9) 0.7375(6) 0.4734(7) 0.088(3) Uiso 0.25 1 d PD C 2
H51D H 0.4607 0.7842 0.4360 0.133 Uiso 0.25 1 calc PR C 2
H51E H 0.4223 0.6740 0.4777 0.133 Uiso 0.25 1 calc PR C 2
H51F H 0.3767 0.7410 0.5330 0.133 Uiso 0.25 1 calc PR C 2
N2' N 0.2790(10) 0.7574(8) 0.4341(8) 0.062(4) Uiso 0.25 1 d PD C 2
O7' O 0.1889(11) 0.6991(7) 0.4619(8) 0.192(4) Uiso 0.25 1 d PD C 2
O8' O 0.2531(13) 0.8364(8) 0.3889(9) 0.103(4) Uiso 0.25 1 d PD C 2
H101 H 0.6373 1.1049 -0.1448 0.050 Uiso 1 1 d . . .
H100 H 0.2823 0.8834 -0.0028 0.050 Uiso 1 1 d . . .
H102 H 0.0842 0.6048 0.1392 0.050 Uiso 1 1 d . . .

loop_
_atom_site_aniso_label
_atom_site_aniso_U_11
_atom_site_aniso_U_22
_atom_site_aniso_U_33
_atom_site_aniso_U_23
_atom_site_aniso_U_13
_atom_site_aniso_U_12
Co1 0.0682(5) 0.0573(4) 0.0832(5) -0.0269(3) -0.0070(3) 0.0126(3)
O1 0.063(2) 0.0518(16) 0.078(2) -0.0116(15) -0.0248(16) -0.0140(14)
O2 0.068(2) 0.0627(18) 0.074(2) -0.0237(16) -0.0198(17) 0.0052(16)
O3 0.122(3) 0.0529(17) 0.0553(19) -0.0182(15) 0.0130(18) -0.0023(17)
O4 0.090(2) 0.0481(16) 0.097(2) -0.0298(16) -0.038(2) -0.0004(16)
C11 0.053(3) 0.047(2) 0.055(3) -0.015(2) -0.009(2) 0.001(2)
C12 0.048(3) 0.073(3) 0.070(3) -0.023(3) -0.016(2) -0.004(2)
C13 0.065(3) 0.067(3) 0.078(3) -0.018(3) -0.038(3) 0.011(3)
C14 0.064(3) 0.060(3) 0.055(3) -0.017(2) -0.021(2) 0.010(2)
C15 0.097(4) 0.060(3) 0.072(3) -0.014(3) -0.040(3) 0.013(3)
C16 0.120(5) 0.051(3) 0.066(3) -0.010(2) -0.028(3) 0.007(3)
C17 0.082(4) 0.057(3) 0.076(3) -0.018(3) -0.009(3) -0.010(2)
C18 0.056(3) 0.048(2) 0.065(3) -0.017(2) -0.013(2) -0.001(2)
C19 0.049(3) 0.047(2) 0.052(2) -0.020(2) -0.013(2) 0.006(2)
C20 0.041(2) 0.044(2) 0.058(3) -0.0166(19) -0.011(2) -0.0020(19)
C21 0.047(3) 0.033(2) 0.074(3) -0.009(2) -0.018(2) -0.0026(18)
C22 0.049(3) 0.040(2) 0.087(4) -0.022(2) -0.015(3) 0.0015(19)
C23 0.055(3) 0.052(3) 0.105(4) -0.034(3) -0.009(3) 0.005(2)
C24 0.067(4) 0.071(3) 0.128(5) -0.052(3) -0.013(4) 0.006(3)
C25 0.058(4) 0.075(4) 0.178(7) -0.068(4) -0.012(5) 0.011(3)
C26 0.057(4) 0.049(3) 0.190(7) -0.049(4) -0.048(4) 0.007(2)
C27 0.051(3) 0.040(2) 0.122(5) -0.029(3) -0.033(3) 0.005(2)
C28 0.067(4) 0.046(3) 0.116(5) -0.020(3) -0.049(3) 0.003(2)
C29 0.083(4) 0.050(2) 0.077(3) -0.011(2) -0.040(3) -0.005(2)
C30 0.061(3) 0.039(2) 0.066(3) -0.012(2) -0.028(3) -0.007(2)
C31 0.071(3) 0.048(2) 0.059(3) -0.020(2) -0.010(2) -0.007(2)
C32 0.076(3) 0.042(2) 0.057(3) -0.008(2) -0.010(2) -0.008(2)
C33 0.062(3) 0.042(2) 0.069(3) -0.017(2) -0.017(2) -0.003(2)
C34 0.049(3) 0.040(2) 0.070(3) -0.019(2) -0.011(2) 0.0003(19)
C35 0.060(3) 0.055(3) 0.090(4) -0.037(3) -0.007(3) 0.006(2)
C36 0.070(3) 0.081(3) 0.087(4) -0.050(3) -0.006(3) 0.016(3)
C37 0.074(4) 0.071(3) 0.073(3) -0.021(3) 0.003(3) 0.007(3)
C38 0.075(3) 0.050(2) 0.070(3) -0.018(2) 0.003(3) 0.003(2)
C39 0.046(3) 0.050(2) 0.061(3) -0.022(2) -0.013(2) -0.0018(19)
C40 0.057(3) 0.037(2) 0.057(3) -0.019(2) -0.010(2) -0.0019(19)
C41 0.058(3) 0.041(2) 0.053(2) -0.0205(19) 0.000(2) -0.009(2)
C42 0.060(3) 0.045(2) 0.053(3) -0.018(2) 0.001(2) 0.003(2)
C43 0.067(3) 0.063(3) 0.055(3) -0.020(2) -0.010(2) 0.006(2)
C44 0.081(4) 0.093(4) 0.077(3) -0.042(3) -0.016(3) 0.012(3)
C45 0.088(4) 0.109(5) 0.084(4) -0.038(3) -0.026(3) 0.039(4)
C46 0.090(4) 0.074(3) 0.088(4) -0.029(3) -0.019(3) 0.024(3)
C47 0.070(3) 0.057(3) 0.068(3) -0.019(2) -0.005(3) 0.015(2)
C48 0.084(4) 0.044(2) 0.095(4) -0.025(3) -0.002(3) 0.003(3)
C49 0.082(4) 0.047(3) 0.092(4) -0.030(2) -0.020(3) 0.000(2)
C50 0.067(3) 0.043(2) 0.068(3) -0.015(2) -0.013(2) 0.005(2)
C100 0.125(5) 0.109(4) 0.076(4) -0.042(3) 0.015(4) -0.011(4)
N1 0.093(3) 0.086(3) 0.083(3) -0.033(3) -0.020(3) -0.003(3)
O5 0.118(3) 0.0598(19) 0.068(2) -0.0171(16) -0.011(2) -0.0416(19)
O6 0.084(2) 0.0669(19) 0.085(2) -0.0349(18) -0.0024(18) -0.0266(16)

loop_
_atom_type_symbol
_atom_type_description
_atom_type_scat_dispersion_real
_atom_type_scat_dispersion_imag
_atom_type_scat_source
C C 0.0033 0.0016 'International Tables Vol C Tables 4.2.6.8 and 6.1.1.4'
H H 0.0000 0.0000 'International Tables Vol C Tables 4.2.6.8 and 6.1.1.4'
O O 0.0106 0.0060 'International Tables Vol C Tables 4.2.6.8 and 6.1.1.4'
Co Co 0.3494 0.9721 'International Tables Vol C Tables 4.2.6.8 and 6.1.1.4'
N N 0.0061 0.0033 'International Tables Vol C Tables 4.2.6.8 and 6.1.1.4'

loop_
_geom_angle_atom_site_label_1
_geom_angle_atom_site_label_2
_geom_angle_atom_site_label_3
_geom_angle
_geom_angle_site_symmetry_1
_geom_angle_site_symmetry_3
_geom_angle_publ_flag
C7 Co1 C3' 148.8(8) . . ?
C7 Co1 C2' 126.0(6) . . ?
C3' Co1 C2' 42.5(2) . . ?
C7 Co1 C8' 14.3(7) . . ?
C3' Co1 C8' 134.9(4) . . ?
C2' Co1 C8' 114.4(4) . . ?
C7 Co1 C7' 28.3(8) . . ?
C3' Co1 C7' 176.6(4) . . ?
C2' Co1 C7' 135.4(4) . . ?
C8' Co1 C7' 42.0(2) . . ?
C7 Co1 C6 42.5(3) . . ?
C3' Co1 C6 158.1(7) . . ?
C2' Co1 C6 158.9(6) . . ?
C8' Co1 C6 56.4(6) . . ?
C7' Co1 C6 24.5(5) . . ?
C7 Co1 C8 42.4(4) . . ?
C3' Co1 C8 109.2(6) . . ?
C2' Co1 C8 113.3(5) . . ?
C8' Co1 C8 34.0(5) . . ?
C7' Co1 C8 68.7(6) . . ?
C6 Co1 C8 70.6(4) . . ?
C7 Co1 C4' 163.2(6) . . ?
C3' Co1 C4' 42.2(2) . . ?
C2' Co1 C4' 70.8(3) . . ?
C8' Co1 C4' 168.8(4) . . ?
C7' Co1 C4' 141.2(4) . . ?
C6 Co1 C4' 122.1(7) . . ?
C8 Co1 C4' 135.3(6) . . ?
C7 Co1 C2 109.3(5) . . ?
C3' Co1 C2 77.3(4) . . ?
C2' Co1 C2 39.9(4) . . ?
C8' Co1 C2 106.3(4) . . ?
C7' Co1 C2 101.9(4) . . ?
C6 Co1 C2 120.7(5) . . ?
C8 Co1 C2 129.1(5) . . ?
C4' Co1 C2 84.1(3) . . ?
C7 Co1 C1' 122.3(5) . . ?
C3' Co1 C1' 70.5(3) . . ?
C2' Co1 C1' 41.5(2) . . ?
C8' Co1 C1' 121.1(4) . . ?
C7' Co1 C1' 109.5(4) . . ?
C6 Co1 C1' 123.2(4) . . ?
C8 Co1 C1' 144.0(5) . . ?
C4' Co1 C1' 69.7(2) . . ?
C2 Co1 C1' 15.4(4) . . ?
C7 Co1 C5' 139.3(7) . . ?
C3' Co1 C5' 70.2(2) . . ?
C2' Co1 C5' 69.8(3) . . ?
C8' Co1 C5' 149.1(4) . . ?
C7' Co1 C5' 112.1(4) . . ?
C6 Co1 C5' 107.9(5) . . ?
C8 Co1 C5' 175.0(5) . . ?
C4' Co1 C5' 41.18(18) . . ?
C2 Co1 C5' 55.8(3) . . ?
C1' Co1 C5' 40.83(19) . . ?
C7 Co1 C3 115.8(6) . . ?
C3' Co1 C3 49.4(5) . . ?
C2' Co1 C3 10.4(5) . . ?
C8' Co1 C3 104.0(4) . . ?
C7' Co1 C3 128.0(4) . . ?
C6 Co1 C3 152.5(7) . . ?
C8 Co1 C3 104.7(5) . . ?
C4' Co1 C3 80.9(4) . . ?
C2 Co1 C3 40.9(2) . . ?
C1' Co1 C3 46.4(4) . . ?
C5' Co1 C3 78.9(4) . . ?
C2 C1 C5 108.0 . . ?
C2 C1 Co1 67.9(4) . . ?
C5 C1 Co1 72.0(4) . . ?
C2 C1 H1 126.0 . . ?
C5 C1 H1 126.0 . . ?
Co1 C1 H1 125.6 . . ?
C1 C2 C3 108.0 . . ?
C1 C2 Co1 71.5(4) . . ?
C3 C2 Co1 70.3(4) . . ?
C1 C2 H2 126.0 . . ?
C3 C2 H2 126.0 . . ?
Co1 C2 H2 123.9 . . ?
C4 C3 C2 108.0 . . ?
C4 C3 Co1 72.2(4) . . ?
C2 C3 Co1 68.8(4) . . ?
C4 C3 H3 126.0 . . ?
C2 C3 H3 126.0 . . ?
Co1 C3 H3 124.6 . . ?
C3 C4 C5 108.0 . . ?
C3 C4 Co1 67.8(4) . . ?
C5 C4 Co1 70.9(4) . . ?
C3 C4 H4 126.0 . . ?
C5 C4 H4 126.0 . . ?
Co1 C4 H4 126.9 . . ?
C4 C5 C1 108.0 . . ?
C4 C5 Co1 69.7(4) . . ?
C1 C5 Co1 68.4(4) . . ?
C4 C5 H5 126.0 . . ?
C1 C5 H5 126.0 . . ?
Co1 C5 H5 127.5 . . ?
C7 C6 C10 108.0 . . ?
C7 C6 Co1 66.8(7) . . ?
C10 C6 Co1 72.9(5) . . ?
C7 C6 H6 126.0 . . ?
C10 C6 H6 126.0 . . ?
Co1 C6 H6 125.9 . . ?
C8 C7 C6 108.0 . . ?
C8 C7 Co1 71.0(5) . . ?
C6 C7 Co1 70.7(7) . . ?
C8 C7 H7 126.0 . . ?
C6 C7 H7 126.0 . . ?
Co1 C7 H7 123.9 . . ?
C7 C8 C9 108.0 . . ?
C7 C8 Co1 66.6(5) . . ?
C9 C8 Co1 72.8(6) . . ?
C7 C8 H8 126.0 . . ?
C9 C8 H8 126.0 . . ?
Co1 C8 H8 126.1 . . ?
C10 C9 C8 108.0 . . ?
C10 C9 Co1 69.8(6) . . ?
C8 C9 Co1 66.4(7) . . ?
C10 C9 H9 126.0 . . ?
C8 C9 H9 126.0 . . ?
Co1 C9 H9 129.4 . . ?
C9 C10 C6 108.0 . . ?
C9 C10 Co1 70.2(6) . . ?
C6 C10 Co1 66.2(5) . . ?
C9 C10 H10 126.0 . . ?
C6 C10 H10 126.0 . . ?
Co1 C10 H10 129.2 . . ?
C2' C1' C5' 108.0 . . ?
C2' C1' Co1 67.1(4) . . ?
C5' C1' Co1 70.1(4) . . ?
C2' C1' H1' 126.0 . . ?
C5' C1' H1' 126.0 . . ?
Co1 C1' H1' 128.4 . . ?
C3' C2' C1' 108.0 . . ?
C3' C2' Co1 67.9(4) . . ?
C1' C2' Co1 71.4(4) . . ?
C3' C2' H2' 126.0 . . ?
C1' C2' H2' 126.0 . . ?
Co1 C2' H2' 126.2 . . ?
C4' C3' C2' 108.0 . . ?
C4' C3' Co1 70.6(4) . . ?
C2' C3' Co1 69.6(4) . . ?
C4' C3' H3' 126.0 . . ?
C2' C3' H3' 126.0 . . ?
Co1 C3' H3' 125.4 . . ?
C5' C4' C3' 108.0 . . ?
C5' C4' Co1 71.2(4) . . ?
C3' C4' Co1 67.2(4) . . ?
C5' C4' H4' 126.0 . . ?
C3' C4' H4' 126.0 . . ?
Co1 C4' H4' 127.1 . . ?
C4' C5' C1' 108.0 . . ?
C4' C5' Co1 67.6(4) . . ?
C1' C5' Co1 69.1(4) . . ?
C4' C5' H5' 126.0 . . ?
C1' C5' H5' 126.0 . . ?
Co1 C5' H5' 128.9 . . ?
C7' C6' C10' 108.0 . . ?
C7' C6' Co1 66.6(4) . . ?
C10' C6' Co1 71.3(4) . . ?
C7' C6' H6' 126.0 . . ?
C10' C6' H6' 126.0 . . ?
Co1 C6' H6' 127.5 . . ?
C8' C7' C6' 108.0 . . ?
C8' C7' Co1 68.5(5) . . ?
C6' C7' Co1 72.3(5) . . ?
C8' C7' H7' 126.0 . . ?
C6' C7' H7' 126.0 . . ?
Co1 C7' H7' 124.7 . . ?
C7' C8' C9' 108.0 . . ?
C7' C8' Co1 69.4(5) . . ?
C9' C8' Co1 71.9(4) . . ?
C7' C8' H8' 126.0 . . ?
C9' C8' H8' 126.0 . . ?
Co1 C8' H8' 124.3 . . ?
C10' C9' C8' 108.0 . . ?
C10' C9' Co1 71.9(5) . . ?
C8' C9' Co1 66.7(4) . . ?
C10' C9' H9' 126.0 . . ?
C8' C9' H9' 126.0 . . ?
Co1 C9' H9' 126.9 . . ?
C9' C10' C6' 108.0 . . ?
C9' C10' Co1 68.0(5) . . ?
C6' C10' Co1 68.7(4) . . ?
C9' C10' H10' 126.0 . . ?
C6' C10' H10' 126.0 . . ?
Co1 C10' H10' 128.9 . . ?
C11 O1 H102 113.7 . . ?
C31 O3 H100 124.7 . . ?
C50 O4 H101 109.3 . . ?
C20 C11 O1 118.2(3) . . ?
C20 C11 C12 120.9(4) . . ?
O1 C11 C12 120.9(4) . . ?
C13 C12 C11 120.4(4) . . ?
C13 C12 H12 119.8 . . ?
C11 C12 H12 119.8 . . ?
C12 C13 C14 121.4(4) . . ?
C12 C13 H13 119.3 . . ?
C14 C13 H13 119.3 . . ?
C19 C14 C13 118.7(4) . . ?
C19 C14 C15 118.0(4) . . ?
C13 C14 C15 123.3(4) . . ?
C16 C15 C14 121.7(4) . . ?
C16 C15 H15 119.2 . . ?
C14 C15 H15 119.2 . . ?
C15 C16 C17 119.8(4) . . ?
C15 C16 H16 120.1 . . ?
C17 C16 H16 120.1 . . ?
C18 C17 C16 121.4(5) . . ?
C18 C17 H17 119.3 . . ?
C16 C17 H17 119.3 . . ?
C17 C18 C19 120.8(4) . . ?
C17 C18 H18 119.6 . . ?
C19 C18 H18 119.6 . . ?
C14 C19 C18 118.2(4) . . ?
C14 C19 C20 119.6(4) . . ?
C18 C19 C20 122.2(3) . . ?
C11 C20 C19 119.0(3) . . ?
C11 C20 C21 119.2(3) . . ?
C19 C20 C21 121.8(3) . . ?
C30 C21 C22 119.3(4) . . ?
C30 C21 C20 119.8(4) . . ?
C22 C21 C20 120.8(4) . . ?
C23 C22 C21 122.5(4) . . ?
C23 C22 C27 119.0(4) . . ?
C21 C22 C27 118.5(5) . . ?
C24 C23 C22 121.7(5) . . ?
C24 C23 H23 119.2 . . ?
C22 C23 H23 119.2 . . ?
C25 C24 C23 120.5(6) . . ?
C25 C24 H24 119.8 . . ?
C23 C24 H24 119.8 . . ?
C26 C25 C24 120.4(6) . . ?
C26 C25 H25 119.8 . . ?
C24 C25 H25 119.8 . . ?
C25 C26 C27 121.8(5) . . ?
C25 C26 H26 119.1 . . ?
C27 C26 H26 119.1 . . ?
C28 C27 C22 119.7(5) . . ?
C28 C27 C26 123.8(5) . . ?
C22 C27 C26 116.6(6) . . ?
C29 C28 C27 121.9(4) . . ?
C29 C28 H28 119.0 . . ?
C27 C28 H28 119.0 . . ?
C28 C29 C30 119.4(5) . . ?
C28 C29 H29 120.3 . . ?
C30 C29 H29 120.3 . . ?
O2 C30 C21 118.3(3) . . ?
O2 C30 C29 120.8(4) . . ?
C21 C30 C29 120.9(4) . . ?
C40 C31 O3 118.4(3) . . ?
C40 C31 C32 121.0(4) . . ?
O3 C31 C32 120.5(4) . . ?
C33 C32 C31 120.6(4) . . ?
C33 C32 H32 119.7 . . ?
C31 C32 H32 119.7 . . ?
C32 C33 C34 121.7(4) . . ?
C32 C33 H33 119.1 . . ?
C34 C33 H33 119.1 . . ?
C33 C34 C35 122.4(4) . . ?
C33 C34 C39 118.0(4) . . ?
C35 C34 C39 119.5(4) . . ?
C36 C35 C34 121.2(4) . . ?
C36 C35 H35 119.4 . . ?
C34 C35 H35 119.4 . . ?
C35 C36 C37 120.2(4) . . ?
C35 C36 H36 119.9 . . ?
C37 C36 H36 119.9 . . ?
C38 C37 C36 119.2(4) . . ?
C38 C37 H37 120.4 . . ?
C36 C37 H37 120.4 . . ?
C37 C38 C39 122.1(4) . . ?
C37 C38 H38 118.9 . . ?
C39 C38 H38 118.9 . . ?
C38 C39 C40 122.6(4) . . ?
C38 C39 C34 117.7(4) . . ?
C40 C39 C34 119.7(4) . . ?
C31 C40 C39 118.9(3) . . ?
C31 C40 C41 120.0(4) . . ?
C39 C40 C41 121.0(3) . . ?
C50 C41 C42 118.4(4) . . ?
C50 C41 C40 121.4(4) . . ?
C42 C41 C40 120.2(4) . . ?
C43 C42 C47 117.4(4) . . ?
C43 C42 C41 122.3(4) . . ?
C47 C42 C41 120.3(4) . . ?
C44 C43 C42 121.4(4) . . ?
C44 C43 H43 119.3 . . ?
C42 C43 H43 119.3 . . ?
C43 C44 C45 120.5(5) . . ?
C43 C44 H44 119.7 . . ?
C45 C44 H44 119.7 . . ?
C46 C45 C44 120.3(5) . . ?
C46 C45 H45 119.8 . . ?
C44 C45 H45 119.8 . . ?
C45 C46 C47 119.8(5) . . ?
C45 C46 H46 120.1 . . ?
C47 C46 H46 120.1 . . ?
C42 C47 C46 120.6(5) . . ?
C42 C47 C48 118.9(4) . . ?
C46 C47 C48 120.5(4) . . ?
C49 C48 C47 120.5(4) . . ?
C49 C48 H48 119.7 . . ?
C47 C48 H48 119.7 . . ?
C48 C49 C50 119.8(4) . . ?
C48 C49 H49 120.1 . . ?
C50 C49 H49 120.1 . . ?
C41 C50 O4 118.8(3) . . ?
C41 C50 C49 122.1(4) . . ?
O4 C50 C49 119.1(4) . . ?
N1 C100 H10A 109.5 . . ?
N1 C100 H10B 109.5 . . ?
H10A C100 H10B 109.5 . . ?
N1 C100 H10C 109.5 . . ?
H10A C100 H10C 109.5 . . ?
H10B C100 H10C 109.5 . . ?
O6 N1 O5 123.3(4) . . ?
O6 N1 C100 118.2(4) . . ?
O5 N1 C100 118.4(4) . . ?
O8 N2 O7 114.6(10) . . ?
O8 N2 C51 121.6(11) . . ?
O7 N2 C51 121.1(9) . . ?

loop_
_geom_bond_atom_site_label_1
_geom_bond_atom_site_label_2
_geom_bond_distance
_geom_bond_site_symmetry_2
_geom_bond_publ_flag
Co1 C7 1.933(18) . ?
Co1 C3' 1.949(12) . ?
Co1 C2' 1.972(11) . ?
Co1 C8' 1.973(12) . ?
Co1 C7' 1.985(10) . ?
Co1 C6 1.984(15) . ?
Co1 C8 1.992(19) . ?
Co1 C4' 1.994(10) . ?
Co1 C2 2.021(11) . ?
Co1 C1' 2.029(11) . ?
Co1 C5' 2.042(10) . ?
Co1 C3 2.041(12) . ?
C1 C2 1.4200 . ?
C1 C5 1.4200 . ?
C1 H1 0.9300 . ?
C2 C3 1.4200 . ?
C2 H2 0.9300 . ?
C3 C4 1.4200 . ?
C3 H3 0.9300 . ?
C4 C5 1.4200 . ?
C4 H4 0.9300 . ?
C5 H5 0.9300 . ?
C6 C7 1.4200 . ?
C6 C10 1.4200 . ?
C6 H6 0.9300 . ?
C7 C8 1.4200 . ?
C7 H7 0.9300 . ?
C8 C9 1.4200 . ?
C8 H8 0.9300 . ?
C9 C10 1.4200 . ?
C9 H9 0.9300 . ?
C10 H10 0.9300 . ?
C1' C2' 1.4200 . ?
C1' C5' 1.4200 . ?
C1' H1' 0.9300 . ?
C2' C3' 1.4200 . ?
C2' H2' 0.9300 . ?
C3' C4' 1.4200 . ?
C3' H3' 0.9300 . ?
C4' C5' 1.4200 . ?
C4' H4' 0.9300 . ?
C5' H5' 0.9300 . ?
C6' C7' 1.4200 . ?
C6' C10' 1.4200 . ?
C6' H6' 0.9300 . ?
C7' C8' 1.4200 . ?
C7' H7' 0.9300 . ?
C8' C9' 1.4200 . ?
C8' H8' 0.9300 . ?
C9' C10' 1.4200 . ?
C9' H9' 0.9300 . ?
C10' H10' 0.9300 . ?
O1 C11 1.367(4) . ?
O1 H102 0.9953 . ?
O2 C30 1.364(5) . ?
O3 C31 1.358(5) . ?
O3 H100 0.9695 . ?
O4 C50 1.379(5) . ?
O4 H101 0.9514 . ?
C11 C20 1.363(5) . ?
C11 C12 1.417(5) . ?
C12 C13 1.326(6) . ?
C12 H12 0.9300 . ?
C13 C14 1.412(6) . ?
C13 H13 0.9300 . ?
C14 C19 1.407(5) . ?
C14 C15 1.425(6) . ?
C15 C16 1.339(6) . ?
C15 H15 0.9300 . ?
C16 C17 1.373(6) . ?
C16 H16 0.9300 . ?
C17 C18 1.354(5) . ?
C17 H17 0.9300 . ?
C18 C19 1.412(5) . ?
C18 H18 0.9300 . ?
C19 C20 1.423(5) . ?
C20 C21 1.496(5) . ?
C21 C30 1.376(6) . ?
C21 C22 1.423(6) . ?
C22 C23 1.386(6) . ?
C22 C27 1.431(6) . ?
C23 C24 1.384(6) . ?
C23 H23 0.9300 . ?
C24 C25 1.361(7) . ?
C24 H24 0.9300 . ?
C25 C26 1.354(8) . ?
C25 H25 0.9300 . ?
C26 C27 1.446(8) . ?
C26 H26 0.9300 . ?
C27 C28 1.374(7) . ?
C28 C29 1.355(7) . ?
C28 H28 0.9300 . ?
C29 C30 1.419(5) . ?
C29 H29 0.9300 . ?
C31 C40 1.359(5) . ?
C31 C32 1.412(5) . ?
C32 C33 1.348(5) . ?
C32 H32 0.9300 . ?
C33 C34 1.392(5) . ?
C33 H33 0.9300 . ?
C34 C35 1.396(6) . ?
C34 C39 1.437(5) . ?
C35 C36 1.378(6) . ?
C35 H35 0.9300 . ?
C36 C37 1.416(6) . ?
C36 H36 0.9300 . ?
C37 C38 1.380(6) . ?
C37 H37 0.9300 . ?
C38 C39 1.408(6) . ?
C38 H38 0.9300 . ?
C39 C40 1.431(5) . ?
C40 C41 1.495(5) . ?
C41 C50 1.352(5) . ?
C41 C42 1.426(5) . ?
C42 C43 1.391(6) . ?
C42 C47 1.400(5) . ?
C43 C44 1.355(6) . ?
C43 H43 0.9300 . ?
C44 C45 1.403(7) . ?
C44 H44 0.9300 . ?
C45 C46 1.330(7) . ?
C45 H45 0.9300 . ?
C46 C47 1.419(6) . ?
C46 H46 0.9300 . ?
C47 C48 1.421(6) . ?
C48 C49 1.348(6) . ?
C48 H48 0.9300 . ?
C49 C50 1.416(5) . ?
C49 H49 0.9300 . ?
C100 N1 1.444(6) . ?
C100 H10A 0.9600 . ?
C100 H10B 0.9600 . ?
C100 H10C 0.9600 . ?
N1 O6 1.231(4) . ?
N1 O5 1.232(4) . ?
C51 N2 1.411(9) . ?
C51 H51A 0.9600 . ?
C51 H51B 0.9600 . ?
C51 H51C 0.9600 . ?
N2 O8 1.176(8) . ?
N2 O7 1.218(9) . ?
N2' O8' 1.185(8) . ?
